data_7108513
loop_
_publ_author_name
'John Arnold'
'Heather Buckley'
'Penelope J. Brothers'
'Daniel Gryko'

_publ_section_title
;
 Synthesis of lithium corrole and its use as a reagent for the preparation
 of cyclopentadienyl zirconium and titanium corrole complexes
;
_journal_name_full Chem.Commun.
_journal_page_first 10766
_journal_paper_doi 10.1039/c2cc35984g
_journal_volume 48
_journal_year 2012
_chemical_formula_sum 'C54 H52 N4 O Ti'
_chemical_formula_weight 820.90
_chemical_name_common HB028b
_chemical_name_systematic
;
?
;
_space_group_IT_number 2
_symmetry_cell_setting triclinic
_symmetry_space_group_name_Hall '-P 1'
_symmetry_space_group_name_H-M 'P -1'
_atom_sites_solution_hydrogens geom
_atom_sites_solution_primary direct
_atom_sites_solution_secondary difmap
_audit_creation_method SHELXL-97
_cell_angle_alpha 96.477(4)
_cell_angle_beta 93.780(4)
_cell_angle_gamma 104.095(4)
_cell_formula_units_Z 2
_cell_length_a 10.8502(10)
_cell_length_b 14.0504(13)
_cell_length_c 14.6264(13)
_cell_measurement_reflns_used 9884
_cell_measurement_temperature 100(2)
_cell_measurement_theta_max 67.33
_cell_measurement_theta_min 4.64
_cell_volume 2138.7(3)
_computing_cell_refinement 'Bruker SAINT'
_computing_data_collection 'Bruker APEX2'
_computing_data_reduction 'Bruker SAINT'
_computing_molecular_graphics 'Bruker SHELXTL'
_computing_publication_material WinGX
_computing_structure_refinement SHELXL-97
_computing_structure_solution SIR-2011
_diffrn_ambient_temperature 100(2)
_diffrn_detector_area_resol_mean 8.366
_diffrn_measured_fraction_theta_full 0.979
_diffrn_measured_fraction_theta_max 0.968
_diffrn_measurement_device_type 'Bruker APEX-II CCD'
_diffrn_measurement_method 'phi and omega scans'
_diffrn_radiation_monochromator 'HELIOS multilayer mirrors'
_diffrn_radiation_source 'microfocus rotating anode'
_diffrn_radiation_type CuK\a
_diffrn_radiation_wavelength 1.54178
_diffrn_reflns_av_R_equivalents 0.0255
_diffrn_reflns_av_sigmaI/netI 0.0230
_diffrn_reflns_limit_h_max 13
_diffrn_reflns_limit_h_min -11
_diffrn_reflns_limit_k_max 16
_diffrn_reflns_limit_k_min -16
_diffrn_reflns_limit_l_max 17
_diffrn_reflns_limit_l_min -17
_diffrn_reflns_number 34085
_diffrn_reflns_theta_full 67.00
_diffrn_reflns_theta_max 68.13
_diffrn_reflns_theta_min 3.06
_exptl_absorpt_coefficient_mu 2.037
_exptl_absorpt_correction_T_max 0.8875
_exptl_absorpt_correction_T_min 0.7921
_exptl_absorpt_correction_type multi-scan
_exptl_absorpt_process_details SADABS
_exptl_crystal_colour red
_exptl_crystal_density_diffrn 1.275
_exptl_crystal_density_method 'not measured'
_exptl_crystal_description block
_exptl_crystal_F_000 868
_exptl_crystal_size_max 0.12
_exptl_crystal_size_mid 0.09
_exptl_crystal_size_min 0.06
_refine_diff_density_max 0.282
_refine_diff_density_min -0.333
_refine_diff_density_rms 0.046
_refine_ls_extinction_method none
_refine_ls_goodness_of_fit_ref 1.043
_refine_ls_hydrogen_treatment constr
_refine_ls_matrix_type full
_refine_ls_number_parameters 553
_refine_ls_number_reflns 7564
_refine_ls_number_restraints 0
_refine_ls_restrained_S_all 1.043
_refine_ls_R_factor_all 0.0435
_refine_ls_R_factor_gt 0.0418
_refine_ls_shift/su_max 0.002
_refine_ls_shift/su_mean 0.000
_refine_ls_structure_factor_coef Fsqd
_refine_ls_weighting_details 'calc w=1/[\s^2^(Fo^2^)+(0.0690P)^2^+0.9522P] where P=(Fo^2^+2Fc^2^)/3'
_refine_ls_weighting_scheme calc
_refine_ls_wR_factor_gt 0.1153
_refine_ls_wR_factor_ref 0.1176
_reflns_number_gt 7230
_reflns_number_total 7564
_reflns_threshold_expression >2sigma(I)
_cod_data_source_file c2cc35984g.txt
_cod_data_source_block shelxl_hb028b
_cod_original_sg_symbol_H-M P-1
_cod_database_code 7108513

loop_
_symmetry_equiv_pos_as_xyz
'x, y, z'
'-x, -y, -z'

loop_
_atom_site_label
_atom_site_type_symbol
_atom_site_fract_x
_atom_site_fract_y
_atom_site_fract_z
_atom_site_U_iso_or_equiv
_atom_site_adp_type
_atom_site_occupancy
_atom_site_symmetry_multiplicity
_atom_site_calc_flag
_atom_site_refinement_flags
C1 C 0.35729(16) 0.60471(12) 0.51412(11) 0.0292(3) Uani 1 1 d .
C2 C 0.44281(16) 0.69880(12) 0.53734(11) 0.0283(3) Uani 1 1 d .
C3 C 0.53016(18) 0.74927(13) 0.47877(12) 0.0328(4) Uani 1 1 d .
H3 H 0.5341 0.7292 0.4150 0.039 Uiso 1 1 calc R
C4 C 0.60628(17) 0.83107(13) 0.53102(12) 0.0328(4) Uani 1 1 d .
H4 H 0.6729 0.8785 0.5100 0.039 Uiso 1 1 calc R
C5 C 0.56910(16) 0.83356(12) 0.62276(12) 0.0294(3) Uani 1 1 d .
C6 C 0.63353(17) 0.90029(12) 0.69957(12) 0.0309(4) Uani 1 1 d .
C7 C 0.59605(17) 0.89310(13) 0.78862(12) 0.0324(4) Uani 1 1 d .
C8 C 0.6604(2) 0.94120(14) 0.87622(13) 0.0396(4) Uani 1 1 d .
H8 H 0.7350 0.9946 0.8861 0.047 Uiso 1 1 calc R
C9 C 0.5949(2) 0.89638(14) 0.94355(13) 0.0413(4) Uani 1 1 d .
H9 H 0.6156 0.9129 1.0085 0.050 Uiso 1 1 calc R
C10 C 0.49057(18) 0.82071(14) 0.89787(12) 0.0352(4) Uani 1 1 d .
C11 C 0.40564(18) 0.73596(14) 0.92153(12) 0.0346(4) Uani 1 1 d .
C12 C 0.38603(19) 0.68696(15) 1.00135(12) 0.0388(4) Uani 1 1 d .
H12 H 0.4168 0.7147 1.0634 0.047 Uiso 1 1 calc R
C13 C 0.31475(18) 0.59268(15) 0.97221(12) 0.0375(4) Uani 1 1 d .
H13 H 0.2876 0.5426 1.0103 0.045 Uiso 1 1 calc R
C14 C 0.28832(17) 0.58293(14) 0.87393(12) 0.0328(4) Uani 1 1 d .
C15 C 0.23475(17) 0.49931(14) 0.80990(12) 0.0329(4) Uani 1 1 d .
C16 C 0.23699(16) 0.50200(13) 0.71417(12) 0.0315(4) Uani 1 1 d .
C17 C 0.18349(18) 0.42100(14) 0.64363(12) 0.0360(4) Uani 1 1 d .
H17 H 0.1339 0.3577 0.6529 0.043 Uiso 1 1 calc R
C18 C 0.21553(18) 0.44966(13) 0.56087(12) 0.0342(4) Uani 1 1 d .
H18 H 0.1916 0.4105 0.5021 0.041 Uiso 1 1 calc R
C19 C 0.29183(17) 0.54955(13) 0.57830(11) 0.0298(4) Uani 1 1 d .
C20 C 0.18754(18) 0.40006(14) 0.84237(12) 0.0356(4) Uani 1 1 d .
C21 C 0.0682(2) 0.37435(17) 0.87706(14) 0.0442(5) Uani 1 1 d .
C22 C 0.0264(2) 0.28009(17) 0.90344(14) 0.0486(5) Uani 1 1 d .
H22 H -0.0546 0.2625 0.9268 0.058 Uiso 1 1 calc R
C23 C 0.0984(2) 0.21184(16) 0.89678(13) 0.0486(5) Uani 1 1 d .
C24 C 0.2177(2) 0.23940(15) 0.86446(13) 0.0444(5) Uani 1 1 d .
H24 H 0.2695 0.1937 0.8608 0.053 Uiso 1 1 calc R
C25 C 0.26362(19) 0.33292(14) 0.83712(12) 0.0373(4) Uani 1 1 d .
C26 C -0.0147(2) 0.4451(2) 0.8832(2) 0.0652(7) Uani 1 1 d .
H26A H -0.0457 0.4530 0.8208 0.098 Uiso 1 1 calc R
H26B H 0.0347 0.5093 0.9154 0.098 Uiso 1 1 calc R
H26C H -0.0876 0.4192 0.9174 0.098 Uiso 1 1 calc R
C27 C 0.0497(3) 0.10879(17) 0.92272(18) 0.0651(7) Uani 1 1 d .
H27A H -0.0268 0.1061 0.9555 0.098 Uiso 1 1 calc R
H27B H 0.1159 0.0931 0.9629 0.098 Uiso 1 1 calc R
H27C H 0.0284 0.0606 0.8666 0.098 Uiso 1 1 calc R
C28 C 0.3949(2) 0.35900(15) 0.80383(15) 0.0436(5) Uani 1 1 d .
H28A H 0.4296 0.3006 0.7996 0.065 Uiso 1 1 calc R
H28B H 0.4512 0.4123 0.8475 0.065 Uiso 1 1 calc R
H28C H 0.3891 0.3809 0.7428 0.065 Uiso 1 1 calc R
C29 C 0.34363(17) 0.55912(13) 0.41568(11) 0.0300(4) Uani 1 1 d .
C30 C 0.37468(16) 0.47035(13) 0.38974(12) 0.0306(4) Uani 1 1 d .
H30 H 0.4048 0.4370 0.4361 0.037 Uiso 1 1 calc R
C31 C 0.36273(17) 0.42900(13) 0.29737(12) 0.0315(4) Uani 1 1 d .
H31 H 0.3843 0.3681 0.2810 0.038 Uiso 1 1 calc R
C32 C 0.31903(17) 0.47772(13) 0.22969(12) 0.0327(4) Uani 1 1 d .
C33 C 0.29242(18) 0.56836(14) 0.25415(12) 0.0360(4) Uani 1 1 d .
H33 H 0.2665 0.6033 0.2075 0.043 Uiso 1 1 calc R
C34 C 0.30340(18) 0.60806(13) 0.34589(12) 0.0344(4) Uani 1 1 d .
H34 H 0.2833 0.6696 0.3618 0.041 Uiso 1 1 calc R
C35 C 0.3349(3) 0.35488(17) 0.10807(14) 0.0519(5) Uani 1 1 d .
H35A H 0.4248 0.3621 0.1289 0.078 Uiso 1 1 calc R
H35B H 0.3223 0.3411 0.0405 0.078 Uiso 1 1 calc R
H35C H 0.2815 0.3000 0.1346 0.078 Uiso 1 1 calc R
C36 C 0.75937(18) 0.96744(13) 0.68591(12) 0.0328(4) Uani 1 1 d .
C37 C 0.77662(19) 1.06964(13) 0.68579(12) 0.0361(4) Uani 1 1 d .
C38 C 0.8949(2) 1.12596(13) 0.66700(13) 0.0395(4) Uani 1 1 d .
H38 H 0.9073 1.1953 0.6675 0.047 Uiso 1 1 calc R
C39 C 0.99478(19) 1.08396(14) 0.64769(13) 0.0387(4) Uani 1 1 d .
C40 C 0.97733(19) 0.98388(14) 0.65161(14) 0.0398(4) Uani 1 1 d .
H40 H 1.0460 0.9545 0.6406 0.048 Uiso 1 1 calc R
C41 C 0.86185(18) 0.92497(14) 0.67119(14) 0.0381(4) Uani 1 1 d .
C42 C 0.6694(2) 1.11835(15) 0.70382(17) 0.0499(5) Uani 1 1 d .
H42A H 0.7039 1.1903 0.7167 0.075 Uiso 1 1 calc R
H42B H 0.6279 1.0941 0.7572 0.075 Uiso 1 1 calc R
H42C H 0.6069 1.1023 0.6493 0.075 Uiso 1 1 calc R
C43 C 1.1202(2) 1.14410(16) 0.62261(16) 0.0483(5) Uani 1 1 d .
H43A H 1.1826 1.1040 0.6217 0.072 Uiso 1 1 calc R
H43B H 1.1517 1.2031 0.6685 0.072 Uiso 1 1 calc R
H43C H 1.1078 1.1642 0.5614 0.072 Uiso 1 1 calc R
C44 C 0.8511(2) 0.81639(15) 0.67600(19) 0.0511(5) Uani 1 1 d .
H44A H 0.8113 0.7976 0.7317 0.077 Uiso 1 1 calc R
H44B H 0.9364 0.8044 0.6781 0.077 Uiso 1 1 calc R
H44C H 0.7985 0.7768 0.6212 0.077 Uiso 1 1 calc R
C45 C 0.11271(19) 0.71387(16) 0.70037(15) 0.0423(4) Uani 1 1 d .
C46 C 0.16345(18) 0.75246(14) 0.62278(13) 0.0365(4) Uani 1 1 d .
C47 C 0.24667(18) 0.84636(14) 0.65101(14) 0.0389(4) Uani 1 1 d .
C48 C 0.2472(2) 0.86718(17) 0.74754(16) 0.0490(5) Uani 1 1 d .
C49 C 0.1631(2) 0.7842(2) 0.77798(14) 0.0516(6) Uani 1 1 d .
C50 C 0.0122(2) 0.6180(2) 0.6975(2) 0.0715(8) Uani 1 1 d .
H50A H -0.0717 0.6279 0.6789 0.107 Uiso 1 1 calc R
H50B H 0.0118 0.5965 0.7590 0.107 Uiso 1 1 calc R
H50C H 0.0311 0.5673 0.6529 0.107 Uiso 1 1 calc R
C51 C 0.1206(2) 0.7079(2) 0.52391(16) 0.0579(6) Uani 1 1 d .
H51A H 0.0984 0.6355 0.5197 0.087 Uiso 1 1 calc R
H51B H 0.1897 0.7296 0.4852 0.087 Uiso 1 1 calc R
H51C H 0.0456 0.7295 0.5025 0.087 Uiso 1 1 calc R
C52 C 0.3113(2) 0.9135(2) 0.5859(2) 0.0647(7) Uani 1 1 d .
H52A H 0.3526 0.8764 0.5420 0.097 Uiso 1 1 calc R
H52B H 0.3757 0.9691 0.6212 0.097 Uiso 1 1 calc R
H52C H 0.2477 0.9388 0.5521 0.097 Uiso 1 1 calc R
C53 C 0.3128(3) 0.9630(2) 0.8057(3) 0.0926(12) Uani 1 1 d .
H53A H 0.3907 0.9939 0.7788 0.139 Uiso 1 1 calc R
H53B H 0.3350 0.9505 0.8685 0.139 Uiso 1 1 calc R
H53C H 0.2557 1.0074 0.8078 0.139 Uiso 1 1 calc R
C54 C 0.1230(3) 0.7770(3) 0.87422(18) 0.0963(13) Uani 1 1 d .
H54A H 0.0452 0.8000 0.8798 0.144 Uiso 1 1 calc R
H54B H 0.1913 0.8183 0.9193 0.144 Uiso 1 1 calc R
H54C H 0.1065 0.7080 0.8862 0.144 Uiso 1 1 calc R
N1 N 0.29953(14) 0.58237(10) 0.67256(9) 0.0287(3) Uani 1 1 d .
N2 N 0.46580(13) 0.75263(10) 0.62510(9) 0.0276(3) Uani 1 1 d .
N3 N 0.49064(14) 0.82176(11) 0.80448(10) 0.0311(3) Uani 1 1 d .
N4 N 0.34168(14) 0.67306(11) 0.84554(10) 0.0318(3) Uani 1 1 d .
O1 O 0.30036(14) 0.44369(10) 0.13738(8) 0.0408(3) Uani 1 1 d .
Ti1 Ti 0.33800(3) 0.72925(2) 0.721812(19) 0.02771(11) Uani 1 1 d .

loop_
_atom_site_aniso_label
_atom_site_aniso_U_11
_atom_site_aniso_U_22
_atom_site_aniso_U_33
_atom_site_aniso_U_23
_atom_site_aniso_U_13
_atom_site_aniso_U_12
C1 0.0316(9) 0.0301(8) 0.0263(8) 0.0059(6) 0.0014(6) 0.0082(7)
C2 0.0318(9) 0.0295(8) 0.0246(8) 0.0063(6) 0.0027(6) 0.0084(7)
C3 0.0383(10) 0.0327(9) 0.0280(8) 0.0075(7) 0.0067(7) 0.0078(7)
C4 0.0335(9) 0.0314(9) 0.0338(9) 0.0098(7) 0.0070(7) 0.0056(7)
C5 0.0292(9) 0.0288(8) 0.0317(8) 0.0081(7) 0.0043(7) 0.0080(7)
C6 0.0311(9) 0.0271(8) 0.0348(9) 0.0065(7) 0.0017(7) 0.0071(7)
C7 0.0330(9) 0.0285(8) 0.0344(9) 0.0046(7) 0.0017(7) 0.0056(7)
C8 0.0425(11) 0.0343(9) 0.0356(10) 0.0022(7) -0.0016(8) 0.0004(8)
C9 0.0505(12) 0.0380(10) 0.0290(9) -0.0010(7) -0.0027(8) 0.0031(9)
C10 0.0413(10) 0.0370(9) 0.0258(8) 0.0022(7) 0.0017(7) 0.0085(8)
C11 0.0376(10) 0.0375(9) 0.0266(8) 0.0026(7) 0.0022(7) 0.0065(8)
C12 0.0440(11) 0.0474(11) 0.0231(8) 0.0049(7) 0.0032(7) 0.0081(9)
C13 0.0392(10) 0.0457(10) 0.0275(9) 0.0106(7) 0.0051(7) 0.0071(8)
C14 0.0313(9) 0.0397(9) 0.0274(8) 0.0098(7) 0.0051(7) 0.0059(7)
C15 0.0282(9) 0.0392(9) 0.0295(9) 0.0100(7) 0.0031(7) 0.0025(7)
C16 0.0291(9) 0.0340(9) 0.0295(8) 0.0095(7) 0.0021(7) 0.0021(7)
C17 0.0368(10) 0.0344(9) 0.0311(9) 0.0086(7) -0.0007(7) -0.0024(7)
C18 0.0360(9) 0.0341(9) 0.0275(8) 0.0046(7) -0.0025(7) 0.0007(7)
C19 0.0321(9) 0.0313(8) 0.0251(8) 0.0055(6) -0.0006(6) 0.0060(7)
C20 0.0360(10) 0.0401(10) 0.0234(8) 0.0084(7) -0.0003(7) -0.0053(8)
C21 0.0367(10) 0.0577(12) 0.0341(10) 0.0167(9) 0.0021(8) -0.0003(9)
C22 0.0409(11) 0.0589(13) 0.0353(10) 0.0160(9) 0.0042(8) -0.0123(10)
C23 0.0617(14) 0.0412(11) 0.0292(9) 0.0070(8) 0.0041(9) -0.0137(10)
C24 0.0615(13) 0.0354(10) 0.0305(9) 0.0061(8) 0.0061(9) 0.0000(9)
C25 0.0457(11) 0.0354(9) 0.0247(8) 0.0061(7) 0.0027(7) -0.0025(8)
C26 0.0399(13) 0.0917(19) 0.0715(16) 0.0425(15) 0.0180(11) 0.0135(12)
C27 0.0862(19) 0.0432(12) 0.0521(13) 0.0115(10) 0.0175(13) -0.0151(12)
C28 0.0480(12) 0.0416(10) 0.0439(11) 0.0158(8) 0.0109(9) 0.0100(9)
C29 0.0317(9) 0.0308(8) 0.0257(8) 0.0070(6) 0.0025(6) 0.0033(7)
C30 0.0303(9) 0.0329(8) 0.0277(8) 0.0081(7) 0.0006(7) 0.0047(7)
C31 0.0314(9) 0.0298(8) 0.0313(8) 0.0049(7) 0.0038(7) 0.0031(7)
C32 0.0332(9) 0.0358(9) 0.0255(8) 0.0054(7) 0.0046(7) 0.0009(7)
C33 0.0425(10) 0.0374(9) 0.0280(8) 0.0120(7) 0.0009(7) 0.0072(8)
C34 0.0426(10) 0.0305(8) 0.0308(9) 0.0076(7) 0.0034(7) 0.0093(8)
C35 0.0765(16) 0.0489(12) 0.0296(10) -0.0013(8) 0.0060(10) 0.0175(11)
C36 0.0353(10) 0.0303(9) 0.0298(8) 0.0062(7) 0.0007(7) 0.0023(7)
C37 0.0446(11) 0.0308(9) 0.0314(9) 0.0060(7) 0.0027(8) 0.0057(8)
C38 0.0524(12) 0.0268(8) 0.0347(9) 0.0071(7) 0.0038(8) -0.0002(8)
C39 0.0413(11) 0.0353(9) 0.0335(9) 0.0048(7) 0.0019(8) -0.0013(8)
C40 0.0339(10) 0.0379(10) 0.0463(11) 0.0072(8) 0.0041(8) 0.0058(8)
C41 0.0345(10) 0.0322(9) 0.0449(10) 0.0087(8) 0.0014(8) 0.0025(7)
C42 0.0591(14) 0.0329(10) 0.0609(13) 0.0120(9) 0.0135(11) 0.0128(9)
C43 0.0479(12) 0.0409(11) 0.0502(12) 0.0091(9) 0.0108(9) -0.0026(9)
C44 0.0351(11) 0.0366(10) 0.0837(16) 0.0161(10) 0.0083(10) 0.0087(8)
C45 0.0320(10) 0.0483(11) 0.0520(11) 0.0190(9) 0.0070(8) 0.0139(8)
C46 0.0323(9) 0.0407(10) 0.0392(10) 0.0081(8) 0.0008(7) 0.0136(8)
C47 0.0322(10) 0.0390(10) 0.0484(11) 0.0119(8) 0.0039(8) 0.0119(8)
C48 0.0437(11) 0.0493(12) 0.0543(12) -0.0096(10) -0.0076(9) 0.0231(10)
C49 0.0478(13) 0.0821(16) 0.0393(11) 0.0162(11) 0.0126(9) 0.0381(12)
C50 0.0333(12) 0.0655(16) 0.124(3) 0.0490(17) 0.0095(13) 0.0110(11)
C51 0.0538(13) 0.0775(16) 0.0458(12) -0.0043(11) -0.0148(10) 0.0336(12)
C52 0.0444(13) 0.0621(15) 0.102(2) 0.0492(15) 0.0163(13) 0.0204(11)
C53 0.086(2) 0.0699(18) 0.114(3) -0.0488(18) -0.0429(19) 0.0474(17)
C54 0.092(2) 0.192(4) 0.0433(14) 0.0325(19) 0.0289(14) 0.096(3)
N1 0.0299(7) 0.0307(7) 0.0244(7) 0.0069(5) 0.0017(5) 0.0041(6)
N2 0.0295(7) 0.0270(7) 0.0262(7) 0.0054(5) 0.0023(5) 0.0060(6)
N3 0.0348(8) 0.0308(7) 0.0264(7) 0.0033(6) 0.0015(6) 0.0061(6)
N4 0.0332(8) 0.0359(8) 0.0247(7) 0.0057(6) 0.0028(6) 0.0048(6)
O1 0.0547(8) 0.0421(7) 0.0241(6) 0.0032(5) 0.0034(5) 0.0098(6)
Ti1 0.02844(18) 0.03055(17) 0.02348(16) 0.00497(12) 0.00250(12) 0.00559(13)

loop_
_atom_type_symbol
_atom_type_description
_atom_type_scat_dispersion_real
_atom_type_scat_dispersion_imag
_atom_type_scat_source
C C 0.0181 0.0091 'International Tables Vol C Tables 4.2.6.8 and 6.1.1.4'
H H 0.0000 0.0000 'International Tables Vol C Tables 4.2.6.8 and 6.1.1.4'
N N 0.0311 0.0180 'International Tables Vol C Tables 4.2.6.8 and 6.1.1.4'
O O 0.0492 0.0322 'International Tables Vol C Tables 4.2.6.8 and 6.1.1.4'
Ti Ti 0.2191 1.8069 'International Tables Vol C Tables 4.2.6.8 and 6.1.1.4'

loop_
_geom_angle_atom_site_label_1
_geom_angle_atom_site_label_2
_geom_angle_atom_site_label_3
_geom_angle
C19 C1 C2 124.26(15)
C19 C1 C29 118.69(15)
C2 C1 C29 116.91(15)
N2 C2 C1 124.63(15)
N2 C2 C3 108.77(15)
C1 C2 C3 126.23(15)
C4 C3 C2 107.48(15)
C4 C3 H3 126.3
C2 C3 H3 126.3
C3 C4 C5 108.33(16)
C3 C4 H4 125.8
C5 C4 H4 125.8
N2 C5 C6 125.64(15)
N2 C5 C4 108.42(15)
C6 C5 C4 125.65(16)
C7 C6 C5 122.01(16)
C7 C6 C36 120.02(16)
C5 C6 C36 116.92(16)
N3 C7 C6 121.17(16)
N3 C7 C8 107.96(16)
C6 C7 C8 130.27(17)
C9 C8 C7 107.65(17)
C9 C8 H8 126.2
C7 C8 H8 126.2
C8 C9 C10 107.04(16)
C8 C9 H9 126.5
C10 C9 H9 126.5
N3 C10 C11 113.04(16)
N3 C10 C9 109.13(16)
C11 C10 C9 136.40(17)
N4 C11 C10 112.57(15)
N4 C11 C12 109.04(16)
C10 C11 C12 136.83(17)
C13 C12 C11 107.22(16)
C13 C12 H12 126.4
C11 C12 H12 126.4
C12 C13 C14 107.72(16)
C12 C13 H13 126.1
C14 C13 H13 126.1
N4 C14 C15 121.05(15)
N4 C14 C13 108.01(16)
C15 C14 C13 130.45(17)
C14 C15 C16 121.74(16)
C14 C15 C20 120.02(15)
C16 C15 C20 117.79(16)
N1 C16 C15 125.66(16)
N1 C16 C17 108.41(15)
C15 C16 C17 125.79(16)
C18 C17 C16 108.39(16)
C18 C17 H17 125.8
C16 C17 H17 125.8
C17 C18 C19 107.52(16)
C17 C18 H18 126.2
C19 C18 H18 126.2
N1 C19 C1 124.35(15)
N1 C19 C18 108.67(15)
C1 C19 C18 126.82(16)
C25 C20 C21 119.88(18)
C25 C20 C15 119.32(16)
C21 C20 C15 120.80(18)
C22 C21 C20 118.8(2)
C22 C21 C26 120.4(2)
C20 C21 C26 120.74(19)
C23 C22 C21 122.3(2)
C23 C22 H22 118.8
C21 C22 H22 118.8
C22 C23 C24 118.12(19)
C22 C23 C27 121.6(2)
C24 C23 C27 120.3(2)
C23 C24 C25 121.6(2)
C23 C24 H24 119.2
C25 C24 H24 119.2
C20 C25 C24 119.24(19)
C20 C25 C28 121.67(17)
C24 C25 C28 119.09(19)
C21 C26 H26A 109.5
C21 C26 H26B 109.5
H26A C26 H26B 109.5
C21 C26 H26C 109.5
H26A C26 H26C 109.5
H26B C26 H26C 109.5
C23 C27 H27A 109.5
C23 C27 H27B 109.5
H27A C27 H27B 109.5
C23 C27 H27C 109.5
H27A C27 H27C 109.5
H27B C27 H27C 109.5
C25 C28 H28A 109.5
C25 C28 H28B 109.5
H28A C28 H28B 109.5
C25 C28 H28C 109.5
H28A C28 H28C 109.5
H28B C28 H28C 109.5
C30 C29 C34 117.94(16)
C30 C29 C1 122.14(15)
C34 C29 C1 119.87(15)
C29 C30 C31 121.59(16)
C29 C30 H30 119.2
C31 C30 H30 119.2
C32 C31 C30 119.26(16)
C32 C31 H31 120.4
C30 C31 H31 120.4
O1 C32 C31 124.77(17)
O1 C32 C33 115.39(16)
C31 C32 C33 119.84(16)
C34 C33 C32 120.31(16)
C34 C33 H33 119.8
C32 C33 H33 119.8
C33 C34 C29 120.98(17)
C33 C34 H34 119.5
C29 C34 H34 119.5
O1 C35 H35A 109.5
O1 C35 H35B 109.5
H35A C35 H35B 109.5
O1 C35 H35C 109.5
H35A C35 H35C 109.5
H35B C35 H35C 109.5
C41 C36 C37 119.65(17)
C41 C36 C6 117.95(16)
C37 C36 C6 122.38(17)
C38 C37 C36 118.69(18)
C38 C37 C42 120.18(17)
C36 C37 C42 121.12(18)
C39 C38 C37 122.11(17)
C39 C38 H38 118.9
C37 C38 H38 118.9
C40 C39 C38 118.22(18)
C40 C39 C43 119.80(19)
C38 C39 C43 121.97(18)
C39 C40 C41 121.72(19)
C39 C40 H40 119.1
C41 C40 H40 119.1
C40 C41 C36 119.47(17)
C40 C41 C44 118.55(18)
C36 C41 C44 121.99(17)
C37 C42 H42A 109.5
C37 C42 H42B 109.5
H42A C42 H42B 109.5
C37 C42 H42C 109.5
H42A C42 H42C 109.5
H42B C42 H42C 109.5
C39 C43 H43A 109.5
C39 C43 H43B 109.5
H43A C43 H43B 109.5
C39 C43 H43C 109.5
H43A C43 H43C 109.5
H43B C43 H43C 109.5
C41 C44 H44A 109.5
C41 C44 H44B 109.5
H44A C44 H44B 109.5
C41 C44 H44C 109.5
H44A C44 H44C 109.5
H44B C44 H44C 109.5
C46 C45 C49 107.79(19)
C46 C45 C50 125.0(2)
C49 C45 C50 127.0(2)
C46 C45 Ti1 73.82(11)
C49 C45 Ti1 72.11(11)
C50 C45 Ti1 124.24(14)
C45 C46 C47 109.10(18)
C45 C46 C51 125.3(2)
C47 C46 C51 125.0(2)
C45 C46 Ti1 72.35(11)
C47 C46 Ti1 72.81(11)
C51 C46 Ti1 128.14(13)
C46 C47 C48 107.64(18)
C46 C47 C52 124.2(2)
C48 C47 C52 127.9(2)
C46 C47 Ti1 73.33(11)
C48 C47 Ti1 71.93(11)
C52 C47 Ti1 124.74(14)
C47 C48 C49 107.48(18)
C47 C48 C53 125.9(3)
C49 C48 C53 126.3(3)
C47 C48 Ti1 73.90(11)
C49 C48 Ti1 72.23(12)
C53 C48 Ti1 124.28(15)
C45 C49 C48 107.98(18)
C45 C49 C54 125.1(3)
C48 C49 C54 126.5(3)
C45 C49 Ti1 73.74(11)
C48 C49 Ti1 72.82(11)
C54 C49 Ti1 124.43(15)
C45 C50 H50A 109.5
C45 C50 H50B 109.5
H50A C50 H50B 109.5
C45 C50 H50C 109.5
H50A C50 H50C 109.5
H50B C50 H50C 109.5
C46 C51 H51A 109.5
C46 C51 H51B 109.5
H51A C51 H51B 109.5
C46 C51 H51C 109.5
H51A C51 H51C 109.5
H51B C51 H51C 109.5
C47 C52 H52A 109.5
C47 C52 H52B 109.5
H52A C52 H52B 109.5
C47 C52 H52C 109.5
H52A C52 H52C 109.5
H52B C52 H52C 109.5
C48 C53 H53A 109.5
C48 C53 H53B 109.5
H53A C53 H53B 109.5
C48 C53 H53C 109.5
H53A C53 H53C 109.5
H53B C53 H53C 109.5
C49 C54 H54A 109.5
C49 C54 H54B 109.5
H54A C54 H54B 109.5
C49 C54 H54C 109.5
H54A C54 H54C 109.5
H54B C54 H54C 109.5
C19 N1 C16 106.85(14)
C19 N1 Ti1 121.63(11)
C16 N1 Ti1 128.11(12)
C2 N2 C5 106.94(14)
C2 N2 Ti1 122.34(11)
C5 N2 Ti1 129.02(11)
C10 N3 C7 108.13(15)
C10 N3 Ti1 117.30(12)
C7 N3 Ti1 134.44(12)
C11 N4 C14 107.87(14)
C11 N4 Ti1 117.47(12)
C14 N4 Ti1 134.60(12)
C32 O1 C35 117.58(15)
N1 Ti1 N2 87.02(6)
N1 Ti1 N3 131.56(6)
N2 Ti1 N3 81.12(6)
N1 Ti1 N4 80.98(6)
N2 Ti1 N4 132.82(6)
N3 Ti1 N4 73.86(6)
N1 Ti1 C49 115.43(8)
N2 Ti1 C49 141.67(7)
N3 Ti1 C49 102.07(8)
N4 Ti1 C49 83.31(7)
N1 Ti1 C48 144.32(7)
N2 Ti1 C48 110.04(7)
N3 Ti1 C48 83.09(7)
N4 Ti1 C48 105.89(7)
C49 Ti1 C48 34.95(9)
N1 Ti1 C45 87.35(7)
N2 Ti1 C45 127.34(6)
N3 Ti1 C45 135.96(7)
N4 Ti1 C45 97.63(7)
C49 Ti1 C45 34.15(8)
C48 Ti1 C45 57.24(8)
N1 Ti1 C47 124.04(6)
N2 Ti1 C47 84.66(6)
N3 Ti1 C47 101.47(6)
N4 Ti1 C47 138.78(7)
C49 Ti1 C47 57.13(7)
C48 Ti1 C47 34.17(7)
C45 Ti1 C47 56.78(7)
N1 Ti1 C46 92.30(6)
N2 Ti1 C46 94.27(6)
N3 Ti1 C46 135.11(6)
N4 Ti1 C46 131.43(6)
C49 Ti1 C46 56.37(7)
C48 Ti1 C46 56.47(7)
C45 Ti1 C46 33.82(7)
C47 Ti1 C46 33.86(7)

loop_
_geom_bond_atom_site_label_1
_geom_bond_atom_site_label_2
_geom_bond_distance
C1 C19 1.404(2)
C1 C2 1.408(2)
C1 C29 1.491(2)
C2 N2 1.389(2)
C2 C3 1.432(2)
C3 C4 1.358(3)
C3 H3 0.9500
C4 C5 1.426(2)
C4 H4 0.9500
C5 N2 1.394(2)
C5 C6 1.403(2)
C6 C7 1.397(3)
C6 C36 1.498(3)
C7 N3 1.377(2)
C7 C8 1.429(3)
C8 C9 1.373(3)
C8 H8 0.9500
C9 C10 1.419(3)
C9 H9 0.9500
C10 N3 1.368(2)
C10 C11 1.410(3)
C11 N4 1.370(2)
C11 C12 1.423(3)
C12 C13 1.365(3)
C12 H12 0.9500
C13 C14 1.432(2)
C13 H13 0.9500
C14 N4 1.380(2)
C14 C15 1.394(3)
C15 C16 1.407(2)
C15 C20 1.505(2)
C16 N1 1.394(2)
C16 C17 1.425(3)
C17 C18 1.359(3)
C17 H17 0.9500
C18 C19 1.430(2)
C18 H18 0.9500
C19 N1 1.394(2)
C20 C25 1.396(3)
C20 C21 1.401(3)
C21 C22 1.398(3)
C21 C26 1.494(3)
C22 C23 1.376(4)
C22 H22 0.9500
C23 C24 1.388(3)
C23 C27 1.516(3)
C24 C25 1.400(3)
C24 H24 0.9500
C25 C28 1.509(3)
C26 H26A 0.9800
C26 H26B 0.9800
C26 H26C 0.9800
C27 H27A 0.9800
C27 H27B 0.9800
C27 H27C 0.9800
C28 H28A 0.9800
C28 H28B 0.9800
C28 H28C 0.9800
C29 C30 1.389(2)
C29 C34 1.397(2)
C30 C31 1.394(2)
C30 H30 0.9500
C31 C32 1.386(3)
C31 H31 0.9500
C32 O1 1.365(2)
C32 C33 1.387(3)
C33 C34 1.380(3)
C33 H33 0.9500
C34 H34 0.9500
C35 O1 1.418(3)
C35 H35A 0.9800
C35 H35B 0.9800
C35 H35C 0.9800
C36 C41 1.402(3)
C36 C37 1.402(3)
C37 C38 1.397(3)
C37 C42 1.509(3)
C38 C39 1.384(3)
C38 H38 0.9500
C39 C40 1.381(3)
C39 C43 1.509(3)
C40 C41 1.390(3)
C40 H40 0.9500
C41 C44 1.511(3)
C42 H42A 0.9800
C42 H42B 0.9800
C42 H42C 0.9800
C43 H43A 0.9800
C43 H43B 0.9800
C43 H43C 0.9800
C44 H44A 0.9800
C44 H44B 0.9800
C44 H44C 0.9800
C45 C46 1.400(3)
C45 C49 1.402(3)
C45 C50 1.507(3)
C45 Ti1 2.3972(19)
C46 C47 1.405(3)
C46 C51 1.505(3)
C46 Ti1 2.4159(18)
C47 C48 1.408(3)
C47 C52 1.502(3)
C47 Ti1 2.4094(18)
C48 C49 1.429(4)
C48 C53 1.496(3)
C48 Ti1 2.384(2)
C49 C54 1.507(3)
C49 Ti1 2.3764(19)
C50 H50A 0.9800
C50 H50B 0.9800
C50 H50C 0.9800
C51 H51A 0.9800
C51 H51B 0.9800
C51 H51C 0.9800
C52 H52A 0.9800
C52 H52B 0.9800
C52 H52C 0.9800
C53 H53A 0.9800
C53 H53B 0.9800
C53 H53C 0.9800
C54 H54A 0.9800
C54 H54B 0.9800
C54 H54C 0.9800
N1 Ti1 2.0389(15)
N2 Ti1 2.0429(14)
N3 Ti1 2.0561(15)
N4 Ti1 2.0562(14)
